data_1011342
loop_
_publ_author_name
'Pauling, L'

_publ_section_title 'The crystal structure of pseudobrookite'
_journal_coden_ASTM ZEKGAX
_journal_name_full
;
Zeitschrift fuer Kristallographie, Kristallgeometrie, Kristallphysik,
Kristallchemie (-144,1977)
;
_journal_page_first 97
_journal_page_last 113
_journal_volume 73
_journal_year 1930
_chemical_compound_source 'from Aranyer Berg, Transylvania'
_chemical_formula_structural 'Fe2 (Ti O3) O2'
_chemical_formula_sum 'Fe2 O5 Ti'
_chemical_name_mineral Pseudobrookite
_chemical_name_systematic 'Diiron(III) titanate dioxide'
_space_group_IT_number 63
_symmetry_cell_setting orthorhombic
_symmetry_Int_Tables_number 63
_symmetry_space_group_name_Hall '-C 2c 2'
_symmetry_space_group_name_H-M 'C m c m'
_cell_angle_alpha 90
_cell_angle_beta 90
_cell_angle_gamma 90
_cell_formula_units_Z 4
_cell_length_a 3.725
_cell_length_b 9.79
_cell_length_c 9.93
_cell_volume 362.1
_exptl_crystal_density_meas 4.39
_cod_database_code 1011342

loop_
_symmetry_equiv_pos_as_xyz
x,y,z
x,-y,-z
x,y,1/2-z
x,-y,1/2+z
-x,-y,-z
-x,y,z
-x,-y,1/2+z
-x,y,1/2-z
1/2+x,1/2+y,z
1/2+x,1/2-y,-z
1/2+x,1/2+y,1/2-z
1/2+x,1/2-y,1/2+z
1/2-x,1/2-y,-z
1/2-x,1/2+y,z
1/2-x,1/2-y,1/2+z
1/2-x,1/2+y,1/2-z

loop_
_atom_site_label
_atom_site_type_symbol
_atom_site_symmetry_multiplicity
_atom_site_Wyckoff_symbol
_atom_site_fract_x
_atom_site_fract_y
_atom_site_fract_z
_atom_site_occupancy
_atom_site_attached_hydrogens
_atom_site_calc_flag
Ti1 Ti4+ 4 c 0. 0.19 0.25 1. 0 d
Fe1 Fe3+ 8 f 0. 0.135 0.56 1. 0 d
O1 O2- 4 c 0. 0.73 0.25 1. 0 d
O2 O2- 8 f 0. 0.045 0.11 1. 0 d
O3 O2- 8 f 0. 0.31 0.095 1. 0 d

loop_
_atom_type_symbol
_atom_type_oxidation_number
Ti4+ 4.000
Fe3+ 3.000
O2- -2.000
